data_1542698
loop_
_publ_author_name
'Yoon, Ina'
'Suh, Sung-Eun'
'Barros, Stephanie A.'
'Chenoweth, David M.'

_publ_section_title
;
 Synthesis of 9-Substituted Triptycene Building Blocks for Solid-Phase
 Diversification and Nucleic Acid Junction Targeting.
;
_journal_issue 5
_journal_name_full 'Organic letters'
_journal_page_first 1096
_journal_paper_doi 10.1021/acs.orglett.6b00169
_journal_volume 18
_journal_year 2016
_chemical_formula_moiety 'C22 H13 N3 O8, 3/2(C H Cl3)'
_chemical_formula_sum 'C23.5 H14.5 Cl4.5 N3 O8'
_chemical_formula_weight 626.40
_space_group_crystal_system triclinic
_space_group_IT_number 2
_space_group_name_Hall '-P 1'
_space_group_name_H-M_alt 'P -1'
_symmetry_space_group_name_Hall '-P 1'
_symmetry_space_group_name_H-M 'P -1'
_atom_sites_solution_hydrogens geom
_audit_creation_date 2015-10-09
_audit_creation_method
;
Olex2 1.2
(compiled 2015.09.30 svn.r3233 for OlexSys, GUI svn.r5103)
;
_cell_angle_alpha 92.059(2)
_cell_angle_beta 90.249(2)
_cell_angle_gamma 95.534(2)
_cell_formula_units_Z 4
_cell_length_a 9.6450(4)
_cell_length_b 11.5310(5)
_cell_length_c 23.1800(9)
_cell_measurement_reflns_used 9870
_cell_measurement_temperature 100
_cell_measurement_theta_max 25.37
_cell_measurement_theta_min 2.61
_cell_volume 2564.25(18)
_computing_data_collection 'Bruker APEX2 v2014.11-0'
_computing_data_reduction 'Bruker SAINT v8.34A'
_computing_molecular_graphics 'Olex2 (Dolomanov et al., 2009)'
_computing_publication_material 'Olex2 (Dolomanov et al., 2009)'
_computing_structure_refinement SHELXL-2014/6
_computing_structure_solution SHELXS-97
_diffrn_ambient_temperature 100
_diffrn_measured_fraction_theta_full 1.000
_diffrn_measured_fraction_theta_max 0.997
_diffrn_measurement_device 'CCD Area Detector'
_diffrn_measurement_device_type 'Bruker APEXII'
_diffrn_measurement_method '\w and \f scans'
_diffrn_radiation_monochromator graphite
_diffrn_radiation_type MoK\a
_diffrn_radiation_wavelength 0.71073
_diffrn_reflns_av_R_equivalents 0.0693
_diffrn_reflns_av_unetI/netI 0.0471
_diffrn_reflns_laue_measured_fraction_full 1.000
_diffrn_reflns_laue_measured_fraction_max 0.997
_diffrn_reflns_limit_h_max 11
_diffrn_reflns_limit_h_min -11
_diffrn_reflns_limit_k_max 13
_diffrn_reflns_limit_k_min -13
_diffrn_reflns_limit_l_max 27
_diffrn_reflns_limit_l_min 0
_diffrn_reflns_number 81802
_diffrn_reflns_point_group_measured_fraction_full 1.000
_diffrn_reflns_point_group_measured_fraction_max 0.997
_diffrn_reflns_theta_full 25.242
_diffrn_reflns_theta_max 25.382
_diffrn_reflns_theta_min 1.775
_diffrn_source 'sealed tube'
_exptl_absorpt_coefficient_mu 0.569
_exptl_absorpt_correction_T_max 0.7452
_exptl_absorpt_correction_T_min 0.5551
_exptl_absorpt_correction_type multi-scan
_exptl_absorpt_process_details 'SADABS v2014/4'
_exptl_crystal_density_diffrn 1.623
_exptl_crystal_description plate
_exptl_crystal_F_000 1268
_exptl_crystal_size_max 0.28
_exptl_crystal_size_mid 0.14
_exptl_crystal_size_min 0.03
_refine_diff_density_max 1.248
_refine_diff_density_min -1.097
_refine_diff_density_rms 0.087
_refine_ls_extinction_method none
_refine_ls_goodness_of_fit_ref 1.036
_refine_ls_hydrogen_treatment constr
_refine_ls_matrix_type full
_refine_ls_number_parameters 706
_refine_ls_number_reflns 9384
_refine_ls_number_restraints 0
_refine_ls_restrained_S_all 1.036
_refine_ls_R_factor_all 0.0644
_refine_ls_R_factor_gt 0.0553
_refine_ls_shift/su_max 0.000
_refine_ls_shift/su_mean 0.000
_refine_ls_structure_factor_coef Fsqd
_refine_ls_weighting_details 'w=1/[\s^2^(Fo^2^)+(0.0906P)^2^+3.1191P] where P=(Fo^2^+2Fc^2^)/3'
_refine_ls_weighting_scheme calc
_refine_ls_wR_factor_gt 0.1464
_refine_ls_wR_factor_ref 0.1568
_reflns_Friedel_coverage 0.000
_reflns_number_gt 8155
_reflns_number_total 9384
_reflns_threshold_expression 'I > 2\s(I)'
_cod_depositor_comments
;

2019-01-18
Z value and formula fixed to values more according to usual
chemical conventions.                 miguel
;
_cod_original_formula_sum 'C47 H29 Cl9 N6 O16'
_cod_original_formula_weight 1252.81
_cod_original_formula_moiety '2(C22 H13 N3 O8), 3(C H Cl3)'
_cod_original_formula_units_Z 2
_cod_data_source_file ol6b00169_si_001.cif
_cod_data_source_block 9844
_cod_database_code 1542698

loop_
_space_group_symop_operation_xyz
'x, y, z'
'-x, -y, -z'

loop_
_atom_site_label
_atom_site_type_symbol
_atom_site_fract_x
_atom_site_fract_y
_atom_site_fract_z
_atom_site_U_iso_or_equiv
_atom_site_adp_type
_atom_site_occupancy
_atom_site_site_symmetry_order
_atom_site_calc_flag
_atom_site_refinement_flags_posn
C1 C 0.8967(3) 0.4009(3) 0.17684(14) 0.0186(7) Uani 1 1 d .
H1 H 0.9741 0.4308 0.2039 0.025 Uiso 1 1 calc R
C2 C 0.9030(3) 0.2744(3) 0.15766(13) 0.0171(6) Uani 1 1 d .
C3 C 1.0059(3) 0.2057(3) 0.17334(14) 0.0201(7) Uani 1 1 d .
H3 H 1.0791 0.2363 0.1987 0.027 Uiso 1 1 calc R
C4 C 1.0012(3) 0.0920(3) 0.15167(14) 0.0213(7) Uani 1 1 d .
H4 H 1.0708 0.0434 0.1619 0.028 Uiso 1 1 calc R
C5 C 0.8928(4) 0.0506(3) 0.11474(15) 0.0224(7) Uani 1 1 d .
C6 C 0.7889(3) 0.1187(3) 0.09749(13) 0.0196(7) Uani 1 1 d .
H6 H 0.7170 0.0882 0.0715 0.026 Uiso 1 1 calc R
C7 C 0.7946(3) 0.2315(3) 0.11955(13) 0.0164(6) Uani 1 1 d .
C8 C 0.8955(3) 0.4679(3) 0.12161(14) 0.0192(7) Uani 1 1 d .
C9 C 0.9915(4) 0.5605(3) 0.10865(15) 0.0237(7) Uani 1 1 d .
H9 H 1.0672 0.5836 0.1342 0.032 Uiso 1 1 calc R
C10 C 0.9762(4) 0.6191(3) 0.05816(15) 0.0261(8) Uani 1 1 d .
H10 H 1.0413 0.6822 0.0482 0.035 Uiso 1 1 calc R
C11 C 0.8637(4) 0.5833(3) 0.02272(15) 0.0246(7) Uani 1 1 d .
C12 C 0.7676(4) 0.4883(3) 0.03336(14) 0.0223(7) Uani 1 1 d .
H12 H 0.6926 0.4654 0.0074 0.030 Uiso 1 1 calc R
C13 C 0.7855(3) 0.4287(3) 0.08321(14) 0.0191(7) Uani 1 1 d .
C14 C 0.7534(3) 0.4085(3) 0.20270(14) 0.0181(6) Uani 1 1 d .
C15 C 0.7281(3) 0.4537(3) 0.25774(14) 0.0210(7) Uani 1 1 d .
H15 H 0.8035 0.4783 0.2832 0.028 Uiso 1 1 calc R
C16 C 0.5918(4) 0.4625(3) 0.27509(14) 0.0221(7) Uani 1 1 d .
H16 H 0.5723 0.4921 0.3126 0.029 Uiso 1 1 calc R
C17 C 0.4846(3) 0.4269(3) 0.23617(14) 0.0206(7) Uani 1 1 d .
C18 C 0.5065(3) 0.3790(3) 0.18085(14) 0.0188(6) Uani 1 1 d .
H18 H 0.4309 0.3546 0.1554 0.025 Uiso 1 1 calc R
C19 C 0.6432(3) 0.3687(3) 0.16496(13) 0.0169(6) Uani 1 1 d .
C20 C 0.6935(3) 0.3233(3) 0.10620(13) 0.0178(6) Uani 1 1 d .
C21 C 0.5780(3) 0.2685(3) 0.06583(14) 0.0220(7) Uani 1 1 d .
C22 C 0.3849(4) 0.1244(3) 0.05865(16) 0.0284(8) Uani 1 1 d .
H22a H 0.3273 0.1792 0.0410 0.043 Uiso 1 1 calc GR
H22b H 0.3269 0.0727 0.0834 0.043 Uiso 1 1 calc GR
H22c H 0.4265 0.0778 0.0283 0.043 Uiso 1 1 calc GR
N1 N 0.8871(3) -0.0709(3) 0.09253(14) 0.0300(7) Uani 1 1 d .
N2 N 0.3418(3) 0.4403(3) 0.25356(13) 0.0251(6) Uani 1 1 d .
N3 N 0.8450(4) 0.6492(3) -0.02945(13) 0.0302(7) Uani 1 1 d .
O1 O 0.7933(3) -0.1073(2) 0.05859(12) 0.0373(7) Uani 1 1 d .
O2 O 0.9748(3) -0.1315(3) 0.11029(15) 0.0478(8) Uani 1 1 d .
O3 O 0.2487(3) 0.4247(2) 0.21678(11) 0.0296(6) Uani 1 1 d .
O4 O 0.3215(3) 0.4674(3) 0.30461(12) 0.0374(7) Uani 1 1 d .
O5 O 0.7437(4) 0.6197(3) -0.06086(13) 0.0444(7) Uani 1 1 d .
O6 O 0.9307(3) 0.7320(3) -0.03905(12) 0.0396(7) Uani 1 1 d .
O7 O 0.5667(3) 0.2860(3) 0.01579(12) 0.0489(9) Uani 1 1 d .
O8 O 0.4952(2) 0.1892(2) 0.09329(10) 0.0240(5) Uani 1 1 d .
C1' C 0.8783(3) 0.1392(3) 0.34770(13) 0.0176(6) Uani 1 1 d .
H1' H 0.9549 0.1085 0.3245 0.023 Uiso 1 1 calc R
C2' C 0.9108(3) 0.2660(3) 0.36810(13) 0.0170(6) Uani 1 1 d .
C3' C 1.0308(3) 0.3367(3) 0.35545(14) 0.0199(7) Uani 1 1 d .
H3' H 1.0999 0.3079 0.3312 0.026 Uiso 1 1 calc R
C4' C 1.0488(3) 0.4501(3) 0.37858(14) 0.0207(7) Uani 1 1 d .
H4' H 1.1293 0.5003 0.3698 0.028 Uiso 1 1 calc R
C5' C 0.9474(3) 0.4887(3) 0.41471(14) 0.0206(7) Uani 1 1 d .
C6' C 0.8250(3) 0.4202(3) 0.42699(13) 0.0181(6) Uani 1 1 d .
H6' H 0.7570 0.4488 0.4519 0.024 Uiso 1 1 calc R
C7' C 0.8056(3) 0.3096(3) 0.40192(13) 0.0164(6) Uani 1 1 d .
C8' C 0.8432(3) 0.0706(3) 0.40190(13) 0.0172(6) Uani 1 1 d .
C9' C 0.9057(3) -0.0268(3) 0.41805(14) 0.0200(7) Uani 1 1 d .
H9' H 0.9719 -0.0591 0.3935 0.027 Uiso 1 1 calc R
C10' C 0.8707(3) -0.0774(3) 0.47067(14) 0.0202(7) Uani 1 1 d .
H10' H 0.9114 -0.1447 0.4823 0.027 Uiso 1 1 calc R
C11' C 0.7753(3) -0.0267(3) 0.50520(14) 0.0197(7) Uani 1 1 d .
C12' C 0.7059(3) 0.0671(3) 0.48874(14) 0.0187(6) Uani 1 1 d .
H12' H 0.6376 0.0973 0.5129 0.025 Uiso 1 1 calc R
C13' C 0.7393(3) 0.1152(3) 0.43604(13) 0.0163(6) Uani 1 1 d .
C14' C 0.7414(3) 0.1346(3) 0.31477(13) 0.0175(6) Uani 1 1 d .
C15' C 0.7188(3) 0.0918(3) 0.25820(14) 0.0212(7) Uani 1 1 d .
H15' H 0.7928 0.0636 0.2366 0.028 Uiso 1 1 calc R
C16' C 0.5875(3) 0.0908(3) 0.23391(14) 0.0219(7) Uani 1 1 d .
H16' H 0.5695 0.0619 0.1954 0.029 Uiso 1 1 calc R
C17' C 0.4829(3) 0.1328(3) 0.26683(14) 0.0198(7) Uani 1 1 d .
C18' C 0.5027(3) 0.1775(3) 0.32331(13) 0.0178(6) Uani 1 1 d .
H18' H 0.4288 0.2069 0.3445 0.024 Uiso 1 1 calc R
C19' C 0.6337(3) 0.1771(3) 0.34701(13) 0.0179(6) Uani 1 1 d .
C20' C 0.6786(3) 0.2192(3) 0.40923(13) 0.0159(6) Uani 1 1 d .
C21' C 0.5557(3) 0.2651(3) 0.44113(13) 0.0174(6) Uani 1 1 d .
C22' C 0.3978(3) 0.4092(3) 0.44179(15) 0.0237(7) Uani 1 1 d .
H22a' H 0.3163 0.3575 0.4288 0.036 Uiso 1 1 calc GR
H22b' H 0.3903 0.4878 0.4281 0.036 Uiso 1 1 calc GR
H22c' H 0.4023 0.4121 0.4841 0.036 Uiso 1 1 calc GR
N3' N 0.7470(3) -0.0694(3) 0.56336(12) 0.0234(6) Uani 1 1 d .
N1' N 0.9716(3) 0.6052(3) 0.44319(13) 0.0238(6) Uani 1 1 d .
N2' N 0.3428(3) 0.1318(3) 0.24122(12) 0.0234(6) Uani 1 1 d .
O1' O 0.8961(3) 0.6285(2) 0.48346(11) 0.0279(5) Uani 1 1 d .
O2' O 1.0653(3) 0.6733(3) 0.42579(15) 0.0455(8) Uani 1 1 d .
O3' O 0.2556(2) 0.1822(2) 0.26836(11) 0.0283(6) Uani 1 1 d .
O4' O 0.3198(3) 0.0812(3) 0.19467(11) 0.0351(6) Uani 1 1 d .
O5' O 0.6656(3) -0.0201(2) 0.59415(10) 0.0303(6) Uani 1 1 d .
O6' O 0.8087(3) -0.1517(2) 0.57904(11) 0.0299(6) Uani 1 1 d .
O7' O 0.4901(2) 0.2168(2) 0.47841(10) 0.0239(5) Uani 1 1 d .
O8' O 0.5235(2) 0.3651(2) 0.41879(10) 0.0211(5) Uani 1 1 d .
C23 C 0.5129(5) 0.7298(4) 0.11511(19) 0.0391(10) Uani 1 1 d .
H23 H 0.5481 0.7406 0.0750 0.052 Uiso 1 1 calc R
Cl1 Cl 0.65501(12) 0.71163(12) 0.16047(5) 0.0514(3) Uani 1 1 d .
Cl2 Cl 0.4349(2) 0.85493(13) 0.13761(10) 0.0955(7) Uani 1 1 d .
Cl3 Cl 0.39128(12) 0.60819(10) 0.11450(5) 0.0453(3) Uani 1 1 d .
C23' C 0.5347(4) 0.7845(3) 0.38360(17) 0.0299(8) Uani 1 1 d .
H23' H 0.5530 0.8491 0.4134 0.040 Uiso 1 1 calc R
Cl1' Cl 0.36205(9) 0.72168(8) 0.39198(4) 0.0313(2) Uani 1 1 d .
Cl2' Cl 0.55747(13) 0.84350(13) 0.31599(6) 0.0600(4) Uani 1 1 d .
Cl3' Cl 0.65400(10) 0.68097(9) 0.39501(4) 0.0343(2) Uani 1 1 d .
C23" C 1.0723(5) 0.8031(4) 0.25095(19) 0.0425(10) Uani 1 1 d .
H23" H 1.0860 0.8263 0.2101 0.057 Uiso 1 1 calc R
Cl1" Cl 1.12568(13) 0.66314(10) 0.25818(5) 0.0451(3) Uani 1 1 d .
Cl2" Cl 1.16877(11) 0.90546(9) 0.29658(5) 0.0440(3) Uani 1 1 d .
Cl3" Cl 0.89299(14) 0.80167(15) 0.26801(7) 0.0703(4) Uani 1 1 d .

loop_
_atom_site_aniso_label
_atom_site_aniso_U_11
_atom_site_aniso_U_22
_atom_site_aniso_U_33
_atom_site_aniso_U_23
_atom_site_aniso_U_13
_atom_site_aniso_U_12
C1 0.0153(15) 0.0234(17) 0.0175(16) -0.0019(13) 0.0000(12) 0.0042(12)
C2 0.0153(15) 0.0244(17) 0.0117(15) 0.0029(12) 0.0036(11) 0.0019(12)
C3 0.0143(15) 0.0275(18) 0.0189(16) 0.0032(13) 0.0009(12) 0.0033(13)
C4 0.0176(15) 0.0256(18) 0.0217(17) 0.0046(13) 0.0028(13) 0.0052(13)
C5 0.0234(17) 0.0235(18) 0.0209(17) 0.0013(13) 0.0025(13) 0.0056(14)
C6 0.0195(16) 0.0259(18) 0.0135(15) -0.0013(13) 0.0004(12) 0.0038(13)
C7 0.0138(14) 0.0255(17) 0.0103(14) 0.0039(12) 0.0025(11) 0.0026(12)
C8 0.0168(15) 0.0199(16) 0.0218(16) 0.0016(13) 0.0058(12) 0.0062(12)
C9 0.0215(16) 0.0226(17) 0.0270(18) -0.0018(14) 0.0065(13) 0.0025(13)
C10 0.0291(18) 0.0210(17) 0.0282(18) -0.0015(14) 0.0144(14) 0.0026(14)
C11 0.0345(19) 0.0218(17) 0.0193(17) 0.0026(13) 0.0104(14) 0.0104(14)
C12 0.0233(17) 0.0246(17) 0.0201(17) 0.0016(13) 0.0061(13) 0.0077(13)
C13 0.0204(16) 0.0216(17) 0.0163(15) 0.0012(13) 0.0045(12) 0.0064(13)
C14 0.0208(16) 0.0173(16) 0.0169(16) 0.0031(12) 0.0006(12) 0.0045(12)
C15 0.0231(17) 0.0231(17) 0.0169(16) 0.0010(13) -0.0001(13) 0.0023(13)
C16 0.0265(17) 0.0233(17) 0.0166(16) 0.0020(13) 0.0043(13) 0.0024(13)
C17 0.0206(16) 0.0215(16) 0.0207(16) 0.0033(13) 0.0067(13) 0.0046(13)
C18 0.0194(16) 0.0204(16) 0.0169(16) 0.0017(13) 0.0007(12) 0.0030(12)
C19 0.0183(15) 0.0172(15) 0.0158(15) 0.0034(12) 0.0008(12) 0.0046(12)
C20 0.0175(15) 0.0229(16) 0.0135(15) 0.0016(12) 0.0026(12) 0.0035(13)
C21 0.0195(16) 0.0272(18) 0.0200(17) 0.0016(13) 0.0002(13) 0.0050(13)
C22 0.0235(18) 0.0295(19) 0.0310(19) -0.0036(15) -0.0080(14) -0.0026(14)
N1 0.0325(17) 0.0293(17) 0.0290(17) -0.0032(13) -0.0030(13) 0.0094(14)
N2 0.0226(15) 0.0234(15) 0.0293(16) 0.0019(12) 0.0098(13) 0.0022(12)
N3 0.0435(19) 0.0265(17) 0.0226(16) 0.0035(13) 0.0122(14) 0.0116(14)
O1 0.0458(17) 0.0303(15) 0.0358(15) -0.0092(12) -0.0138(13) 0.0085(12)
O2 0.0519(19) 0.0342(16) 0.060(2) -0.0122(14) -0.0214(16) 0.0229(14)
O3 0.0196(12) 0.0333(14) 0.0358(14) 0.0000(11) 0.0047(11) 0.0026(10)
O4 0.0320(14) 0.0497(18) 0.0301(15) -0.0083(13) 0.0154(11) 0.0050(12)
O5 0.068(2) 0.0341(16) 0.0318(16) 0.0102(12) -0.0075(15) 0.0032(15)
O6 0.0464(17) 0.0355(16) 0.0380(16) 0.0152(13) 0.0195(13) 0.0039(13)
O7 0.0515(19) 0.068(2) 0.0217(15) 0.0143(14) -0.0155(13) -0.0265(16)
O8 0.0229(12) 0.0310(13) 0.0169(11) -0.0010(10) -0.0052(9) -0.0024(10)
C1' 0.0144(15) 0.0227(17) 0.0164(15) 0.0028(13) 0.0027(12) 0.0038(12)
C2' 0.0162(15) 0.0239(17) 0.0118(14) 0.0047(12) 0.0001(11) 0.0047(12)
C3' 0.0136(15) 0.0296(18) 0.0176(16) 0.0047(13) 0.0032(12) 0.0063(13)
C4' 0.0153(15) 0.0264(18) 0.0204(16) 0.0052(13) 0.0014(12) 0.0006(13)
C5' 0.0181(16) 0.0227(17) 0.0212(17) 0.0030(13) -0.0005(12) 0.0023(13)
C6' 0.0168(15) 0.0218(16) 0.0160(15) 0.0030(12) 0.0024(12) 0.0026(12)
C7' 0.0129(14) 0.0246(17) 0.0124(14) 0.0048(12) 0.0000(11) 0.0034(12)
C8' 0.0168(15) 0.0200(16) 0.0147(15) 0.0007(12) -0.0013(12) 0.0014(12)
C9' 0.0173(15) 0.0219(16) 0.0208(16) -0.0002(13) -0.0011(12) 0.0022(13)
C10' 0.0191(16) 0.0184(16) 0.0229(17) 0.0003(13) -0.0043(13) 0.0012(12)
C11' 0.0211(16) 0.0205(16) 0.0165(16) 0.0048(12) -0.0024(12) -0.0043(13)
C12' 0.0183(15) 0.0201(16) 0.0170(16) 0.0000(12) 0.0003(12) -0.0009(12)
C13' 0.0159(15) 0.0184(16) 0.0146(15) 0.0000(12) -0.0007(11) 0.0021(12)
C14' 0.0175(15) 0.0199(16) 0.0154(15) 0.0060(12) 0.0016(12) 0.0003(12)
C15' 0.0209(16) 0.0265(18) 0.0165(16) 0.0040(13) 0.0057(12) 0.0028(13)
C16' 0.0239(17) 0.0245(17) 0.0173(16) 0.0026(13) 0.0000(13) 0.0020(13)
C17' 0.0180(16) 0.0238(17) 0.0178(16) 0.0076(13) -0.0024(12) 0.0008(13)
C18' 0.0186(15) 0.0183(15) 0.0169(15) 0.0046(12) 0.0033(12) 0.0016(12)
C19' 0.0198(16) 0.0179(16) 0.0160(16) 0.0041(12) 0.0034(12) 0.0005(12)
C20' 0.0159(15) 0.0178(15) 0.0143(15) 0.0033(12) 0.0009(11) 0.0018(12)
C21' 0.0153(14) 0.0208(16) 0.0158(15) -0.0015(12) 0.0005(12) 0.0009(12)
C22' 0.0174(16) 0.0256(18) 0.0290(18) -0.0002(14) 0.0059(13) 0.0066(13)
N3' 0.0238(15) 0.0256(15) 0.0203(14) 0.0068(12) -0.0020(12) -0.0027(12)
N1' 0.0163(14) 0.0259(15) 0.0290(16) 0.0014(12) 0.0020(11) 0.0012(12)
N2' 0.0195(14) 0.0313(16) 0.0195(15) 0.0045(12) -0.0016(11) 0.0022(12)
O1' 0.0256(13) 0.0316(14) 0.0263(13) -0.0042(11) 0.0051(10) 0.0034(10)
O2' 0.0354(16) 0.0317(15) 0.066(2) -0.0113(14) 0.0250(14) -0.0134(12)
O3' 0.0210(12) 0.0324(14) 0.0326(14) -0.0008(11) -0.0029(10) 0.0094(10)
O4' 0.0258(13) 0.0565(18) 0.0222(13) -0.0088(12) -0.0050(10) 0.0038(12)
O5' 0.0408(15) 0.0312(14) 0.0197(12) 0.0062(10) 0.0078(11) 0.0055(12)
O6' 0.0300(14) 0.0310(14) 0.0294(14) 0.0138(11) -0.0020(11) 0.0025(11)
O7' 0.0183(11) 0.0365(14) 0.0185(12) 0.0091(10) 0.0052(9) 0.0069(10)
O8' 0.0161(11) 0.0229(12) 0.0255(12) 0.0045(10) 0.0062(9) 0.0061(9)
C23 0.046(2) 0.036(2) 0.034(2) 0.0011(18) -0.0154(18) 0.0004(18)
Cl1 0.0430(6) 0.0673(8) 0.0437(6) 0.0096(5) -0.0136(5) 0.0020(5)
Cl2 0.0949(12) 0.0399(7) 0.1524(18) -0.0233(9) -0.0538(12) 0.0235(8)
Cl3 0.0525(6) 0.0373(6) 0.0447(6) 0.0117(5) -0.0144(5) -0.0063(5)
C23' 0.0290(19) 0.0282(19) 0.032(2) 0.0010(16) 0.0041(15) 0.0013(15)
Cl1' 0.0283(4) 0.0310(5) 0.0341(5) 0.0036(4) -0.0016(4) -0.0005(4)
Cl2' 0.0486(7) 0.0764(9) 0.0609(8) 0.0436(7) 0.0205(6) 0.0201(6)
Cl3' 0.0295(5) 0.0428(5) 0.0313(5) 0.0032(4) -0.0034(4) 0.0069(4)
C23" 0.056(3) 0.040(2) 0.035(2) -0.0006(18) 0.0029(19) 0.020(2)
Cl1" 0.0572(7) 0.0349(5) 0.0447(6) -0.0050(4) -0.0126(5) 0.0149(5)
Cl2" 0.0438(6) 0.0337(5) 0.0529(6) -0.0040(5) 0.0149(5) -0.0034(4)
Cl3" 0.0406(7) 0.0890(11) 0.0814(10) -0.0291(8) -0.0185(6) 0.0189(7)

loop_
_atom_type_symbol
_atom_type_description
_atom_type_scat_dispersion_real
_atom_type_scat_dispersion_imag
_atom_type_scat_source
C C 0.0033 0.0016 'International Tables Vol C Tables 4.2.6.8 and 6.1.1.4'
H H 0.0000 0.0000 'International Tables Vol C Tables 4.2.6.8 and 6.1.1.4'
N N 0.0061 0.0033 'International Tables Vol C Tables 4.2.6.8 and 6.1.1.4'
O O 0.0106 0.0060 'International Tables Vol C Tables 4.2.6.8 and 6.1.1.4'
Cl Cl 0.1484 0.1585 'International Tables Vol C Tables 4.2.6.8 and 6.1.1.4'

loop_
_geom_angle_atom_site_label_1
_geom_angle_atom_site_label_2
_geom_angle_atom_site_label_3
_geom_angle
C2 C1 C8 105.6(3)
C2 C1 C14 106.3(3)
C14 C1 C8 105.1(3)
C3 C2 C1 125.1(3)
C3 C2 C7 121.4(3)
C7 C2 C1 113.5(3)
C2 C3 C4 119.3(3)
C3 C4 C5 118.6(3)
C4 C5 C6 123.2(3)
C4 C5 N1 118.4(3)
C6 C5 N1 118.4(3)
C7 C6 C5 117.6(3)
C2 C7 C20 113.1(3)
C6 C7 C2 119.9(3)
C6 C7 C20 127.0(3)
C9 C8 C1 124.5(3)
C9 C8 C13 121.3(3)
C13 C8 C1 114.2(3)
C8 C9 C10 119.6(3)
C11 C10 C9 118.2(3)
C10 C11 C12 123.9(3)
C10 C11 N3 117.8(3)
C12 C11 N3 118.3(3)
C13 C12 C11 117.5(3)
C8 C13 C20 112.1(3)
C12 C13 C8 119.5(3)
C12 C13 C20 128.3(3)
C15 C14 C1 125.0(3)
C15 C14 C19 121.1(3)
C19 C14 C1 113.9(3)
C16 C15 C14 119.5(3)
C15 C16 C17 118.4(3)
C16 C17 C18 123.5(3)
C16 C17 N2 118.4(3)
C18 C17 N2 118.1(3)
C19 C18 C17 117.1(3)
C14 C19 C20 112.8(3)
C18 C19 C14 120.4(3)
C18 C19 C20 126.6(3)
C7 C20 C13 105.6(2)
C19 C20 C7 106.2(2)
C19 C20 C13 103.7(3)
C21 C20 C7 109.4(3)
C21 C20 C13 116.2(3)
C21 C20 C19 114.8(3)
O7 C21 C20 126.0(3)
O7 C21 O8 123.4(3)
O8 C21 C20 110.4(3)
O1 N1 C5 118.7(3)
O2 N1 C5 117.8(3)
O2 N1 O1 123.5(3)
O3 N2 C17 118.6(3)
O3 N2 O4 123.7(3)
O4 N2 C17 117.7(3)
O5 N3 C11 118.5(3)
O6 N3 C11 118.2(3)
O6 N3 O5 123.3(3)
C21 O8 C22 116.2(3)
C2' C1' C8' 106.2(3)
C14' C1' C2' 105.5(3)
C14' C1' C8' 104.6(2)
C3' C2' C1' 125.5(3)
C3' C2' C7' 120.6(3)
C7' C2' C1' 113.9(3)
C2' C3' C4' 119.3(3)
C5' C4' C3' 118.9(3)
C4' C5' C6' 122.7(3)
C4' C5' N1' 119.1(3)
C6' C5' N1' 118.2(3)
C7' C6' C5' 117.9(3)
C2' C7' C20' 112.8(3)
C6' C7' C2' 120.3(3)
C6' C7' C20' 126.8(3)
C9' C8' C1' 125.1(3)
C9' C8' C13' 120.8(3)
C13' C8' C1' 114.0(3)
C8' C9' C10' 119.6(3)
C11' C10' C9' 118.2(3)
C10' C11' C12' 123.3(3)
C10' C11' N3' 119.8(3)
C12' C11' N3' 116.9(3)
C13' C12' C11' 118.0(3)
C8' C13' C20' 112.7(3)
C12' C13' C8' 119.8(3)
C12' C13' C20' 127.5(3)
C15' C14' C1' 125.5(3)
C15' C14' C19' 121.0(3)
C19' C14' C1' 113.5(3)
C16' C15' C14' 119.2(3)
C17' C16' C15' 118.5(3)
C16' C17' C18' 123.6(3)
C16' C17' N2' 118.8(3)
C18' C17' N2' 117.7(3)
C19' C18' C17' 117.2(3)
C14' C19' C20' 113.3(3)
C18' C19' C14' 120.4(3)
C18' C19' C20' 126.2(3)
C7' C20' C19' 105.3(2)
C13' C20' C7' 104.4(2)
C13' C20' C19' 105.5(2)
C21' C20' C7' 115.1(3)
C21' C20' C13' 115.6(2)
C21' C20' C19' 110.0(2)
O7' C21' C20' 125.9(3)
O7' C21' O8' 123.4(3)
O8' C21' C20' 110.6(3)
O5' N3' C11' 118.6(3)
O5' N3' O6' 123.5(3)
O6' N3' C11' 117.9(3)
O1' N1' C5' 118.0(3)
O2' N1' C5' 118.7(3)
O2' N1' O1' 123.3(3)
O3' N2' C17' 117.8(3)
O4' N2' C17' 118.3(3)
O4' N2' O3' 123.8(3)
C21' O8' C22' 114.9(2)
Cl2 C23 Cl1 109.7(2)
Cl3 C23 Cl1 111.3(2)
Cl3 C23 Cl2 110.3(3)
Cl2' C23' Cl1' 110.9(2)
Cl2' C23' Cl3' 110.9(2)
Cl3' C23' Cl1' 110.6(2)
Cl1" C23" Cl3" 109.6(3)
Cl2" C23" Cl1" 111.2(3)
Cl2" C23" Cl3" 109.2(2)

loop_
_geom_bond_atom_site_label_1
_geom_bond_atom_site_label_2
_geom_bond_distance
C1 C2 1.517(4)
C1 C8 1.520(5)
C1 C14 1.518(4)
C2 C3 1.383(5)
C2 C7 1.407(4)
C3 C4 1.383(5)
C4 C5 1.386(5)
C5 C6 1.396(5)
C5 N1 1.471(5)
C6 C7 1.376(5)
C7 C20 1.545(4)
C8 C9 1.386(5)
C8 C13 1.412(5)
C9 C10 1.387(5)
C10 C11 1.379(5)
C11 C12 1.395(5)
C11 N3 1.471(5)
C12 C13 1.384(5)
C13 C20 1.546(4)
C14 C15 1.392(5)
C14 C19 1.405(4)
C15 C16 1.388(5)
C16 C17 1.391(5)
C17 C18 1.403(5)
C17 N2 1.457(4)
C18 C19 1.385(5)
C19 C20 1.539(4)
C20 C21 1.526(4)
C21 O7 1.191(4)
C21 O8 1.336(4)
C22 O8 1.459(4)
N1 O1 1.229(4)
N1 O2 1.227(4)
N2 O3 1.232(4)
N2 O4 1.234(4)
N3 O5 1.230(5)
N3 O6 1.228(4)
C1' C2' 1.523(5)
C1' C8' 1.530(4)
C1' C14' 1.518(4)
C2' C3' 1.389(5)
C2' C7' 1.405(4)
C3' C4' 1.390(5)
C4' C5' 1.386(5)
C5' C6' 1.393(5)
C5' N1' 1.472(4)
C6' C7' 1.378(5)
C7' C20' 1.544(4)
C8' C9' 1.388(5)
C8' C13' 1.404(4)
C9' C10' 1.399(5)
C10' C11' 1.380(5)
C11' C12' 1.389(5)
C11' N3' 1.470(4)
C12' C13' 1.386(4)
C13' C20' 1.534(4)
C14' C15' 1.393(5)
C14' C19' 1.400(4)
C15' C16' 1.383(5)
C16' C17' 1.381(5)
C17' C18' 1.395(5)
C17' N2' 1.472(4)
C18' C19' 1.375(5)
C19' C20' 1.552(4)
C20' C21' 1.527(4)
C21' O7' 1.195(4)
C21' O8' 1.344(4)
C22' O8' 1.455(4)
N3' O5' 1.229(4)
N3' O6' 1.233(4)
N1' O1' 1.224(4)
N1' O2' 1.220(4)
N2' O3' 1.230(4)
N2' O4' 1.217(4)
C23 Cl1 1.757(4)
C23 Cl2 1.754(5)
C23 Cl3 1.739(4)
C23' Cl1' 1.766(4)
C23' Cl2' 1.737(4)
C23' Cl3' 1.762(4)
C23" Cl1" 1.754(4)
C23" Cl2" 1.752(5)
C23" Cl3" 1.774(5)
